data_7158684
loop_
_publ_author_name
'Kaehler, Tanja'
'Lorenz, Jonas'
'Ould, Darren'
'Engl, Dorothea'
'Santi, Micol'
'Gierlichs, Lukas'
'Wirth, Thomas'
'Melen, Rebecca'

_publ_section_title
;
 Borane promoted aryl transfer reaction for the synthesis of \a-aryl
 functionalised \b-hydroxy and \b-keto esters
;
_journal_name_full 'Organic &amp; Biomolecular Chemistry'
_journal_paper_doi 10.1039/D2OB00643J
_journal_year 2022
_chemical_formula_moiety 'C19 H14 F8 O3'
_chemical_formula_sum 'C19 H14 F8 O3'
_chemical_formula_weight 442.30
_chemical_name_systematic 'ethyl (2S,3R)-3-hydroxy-2-methyl-2-(perfluorophenyl)-3-(4-(trifluoromethyl)phenyl)propanoate'
_space_group_crystal_system triclinic
_space_group_IT_number 2
_space_group_name_Hall '-P 1'
_space_group_name_H-M_alt 'P -1'
_atom_sites_solution_hydrogens mixed
_atom_sites_solution_primary direct
_atom_sites_solution_secondary difmap
_audit_creation_method SHELXL-2018/3
_audit_update_record
;
2022-02-24 deposited with the CCDC.	2022-05-09 downloaded from the CCDC.
;
_cell_angle_alpha 71.015(7)
_cell_angle_beta 74.269(5)
_cell_angle_gamma 66.462(7)
_cell_formula_units_Z 2
_cell_length_a 9.4520(5)
_cell_length_b 10.4243(9)
_cell_length_c 10.9360(7)
_cell_measurement_reflns_used 3222
_cell_measurement_temperature 180(2)
_cell_measurement_theta_max 28.9710
_cell_measurement_theta_min 3.9240
_cell_volume 921.66(12)
_computing_cell_refinement 'CrysAlisPro 1.171.41.112a (Rigaku OD, 2021)'
_computing_data_collection 'CrysAlisPro 1.171.41.112a (Rigaku OD, 2021)'
_computing_data_reduction 'CrysAlisPro 1.171.41.112a (Rigaku OD, 2021)'
_computing_molecular_graphics 'XSHELL and shelxle'
_computing_publication_material 'XCIF and publCIF'
_computing_structure_refinement 'SHELXL-2018/3 (Sheldrick, 2018)'
_computing_structure_solution SHELXS
_diffrn_ambient_temperature 180(2)
_diffrn_detector_area_resol_mean 10.5082
_diffrn_measured_fraction_theta_full 0.997
_diffrn_measured_fraction_theta_max 0.997
_diffrn_measurement_device_type 'SuperNova, Dual, Cu at home/near, Atlas'
_diffrn_measurement_method '\w scans'
_diffrn_radiation_type MoK\a
_diffrn_radiation_wavelength 0.71073
_diffrn_reflns_av_R_equivalents 0.0217
_diffrn_reflns_av_unetI/netI 0.0338
_diffrn_reflns_Laue_measured_fraction_full 0.997
_diffrn_reflns_Laue_measured_fraction_max 0.997
_diffrn_reflns_limit_h_max 11
_diffrn_reflns_limit_h_min -11
_diffrn_reflns_limit_k_max 10
_diffrn_reflns_limit_k_min -12
_diffrn_reflns_limit_l_max 12
_diffrn_reflns_limit_l_min -12
_diffrn_reflns_number 6540
_diffrn_reflns_point_group_measured_fraction_full 0.997
_diffrn_reflns_point_group_measured_fraction_max 0.997
_diffrn_reflns_theta_full 24.711
_diffrn_reflns_theta_max 24.711
_diffrn_reflns_theta_min 3.314
_diffrn_source 'micro-focus sealed X-ray tube'
_exptl_absorpt_coefficient_mu 0.160
_exptl_absorpt_correction_T_max 1.000
_exptl_absorpt_correction_T_min 0.826
_exptl_absorpt_correction_type gaussian
_exptl_absorpt_process_details
;
CrysAlisPro 1.171.41.112a (Rigaku Oxford Diffraction, 2021)
Numerical absorption correction based on gaussian integration over
a multifaceted crystal model
Empirical absorption correction using spherical harmonics,
implemented in SCALE3 ABSPACK scaling algorithm.
;
_exptl_crystal_colour colourless
_exptl_crystal_density_diffrn 1.594
_exptl_crystal_description block
_exptl_crystal_F_000 448
_exptl_crystal_recrystallization_method 'Re-crystallisation from solvent: DCM/Pentane'
_exptl_crystal_size_max 0.442
_exptl_crystal_size_mid 0.227
_exptl_crystal_size_min 0.137
_refine_diff_density_max 0.182
_refine_diff_density_min -0.214
_refine_diff_density_rms 0.040
_refine_ls_extinction_method none
_refine_ls_goodness_of_fit_ref 1.047
_refine_ls_hydrogen_treatment mixed
_refine_ls_matrix_type full
_refine_ls_number_parameters 304
_refine_ls_number_reflns 3144
_refine_ls_number_restraints 1
_refine_ls_restrained_S_all 1.047
_refine_ls_R_factor_all 0.0503
_refine_ls_R_factor_gt 0.0379
_refine_ls_shift/su_max 0.045
_refine_ls_shift/su_mean 0.003
_refine_ls_structure_factor_coef Fsqd
_refine_ls_weighting_details 'w=1/[\s^2^(Fo^2^)+(0.0437P)^2^+0.1345P] where P=(Fo^2^+2Fc^2^)/3'
_refine_ls_weighting_scheme calc
_refine_ls_wR_factor_gt 0.0881
_refine_ls_wR_factor_ref 0.0967
_reflns_Friedel_coverage 0.000
_reflns_number_gt 2529
_reflns_number_total 3144
_reflns_threshold_expression 'I > 2\s(I)'
_cod_data_source_file d2ob00643j2.cif
_cod_data_source_block RM2204_auto
_cod_original_cell_volume 921.67(13)
_cod_database_code 7158684
_shelx_shelxl_version_number 2018/3
_shelx_space_group_comment
;
The symmetry employed for this shelxl refinement is uniquely defined
by the following loop, which should always be used as a source of
symmetry information in preference to the above space-group names.
They are only intended as comments.
;
_shelx_estimated_absorpt_t_min 0.933
_shelx_estimated_absorpt_t_max 0.978
_publcif_funding_html
;
;

loop_
_space_group_symop_operation_xyz
'x, y, z'
'-x, -y, -z'

loop_
_atom_site_label
_atom_site_type_symbol
_atom_site_fract_x
_atom_site_fract_y
_atom_site_fract_z
_atom_site_U_iso_or_equiv
_atom_site_adp_type
_atom_site_occupancy
_atom_site_site_symmetry_order
_atom_site_calc_flag
_atom_site_refinement_flags_posn
_atom_site_refinement_flags_adp
_atom_site_refinement_flags_occupancy
_atom_site_disorder_assembly
_atom_site_disorder_group
F1 F 0.41108(12) -0.20728(11) 0.43832(10) 0.0411(3) Uani 1 1 d . . . . .
F5 F 0.19521(13) 0.06052(13) 0.04867(10) 0.0499(3) Uani 1 1 d . . . . .
F4 F 0.11190(15) -0.15606(17) 0.05861(14) 0.0722(4) Uani 1 1 d . . . . .
F2 F 0.31622(16) -0.41770(13) 0.44876(15) 0.0719(4) Uani 1 1 d . . . . .
F3 F 0.16847(16) -0.39824(15) 0.25855(17) 0.0833(5) Uani 1 1 d . . . . .
O1 O 0.21761(14) 0.06890(13) 0.46485(11) 0.0321(3) Uani 1 1 d D . . . .
H1 H 0.298(2) 0.041(2) 0.4974(19) 0.048 Uiso 1 1 d D U . . .
O2 O 0.55308(14) 0.04119(13) 0.36219(11) 0.0339(3) Uani 1 1 d . . . . .
O3 O 0.62186(13) -0.10903(13) 0.23107(11) 0.0342(3) Uani 1 1 d . . . . .
C13 C 0.08332(19) 0.22805(18) 0.29011(15) 0.0272(4) Uani 1 1 d . . . . .
C14 C -0.02710(19) 0.15986(18) 0.32777(16) 0.0291(4) Uani 1 1 d . . . . .
H14 H -0.004547 0.065645 0.384447 0.035 Uiso 1 1 calc R U . . .
C6 C 0.31041(19) -0.06248(19) 0.24193(16) 0.0294(4) Uani 1 1 d . . . . .
C12 C 0.24072(19) 0.15281(18) 0.33465(15) 0.0280(4) Uani 1 1 d . . . . .
H12 H 0.280804 0.227873 0.335570 0.034 Uiso 1 1 calc R U . . .
C9 C 0.52183(19) -0.00514(18) 0.28881(15) 0.0276(4) Uani 1 1 d . . . . .
C7 C 0.36380(18) 0.05761(18) 0.24179(15) 0.0266(4) Uani 1 1 d . . . . .
C15 C -0.1691(2) 0.22751(19) 0.28373(16) 0.0320(4) Uani 1 1 d . . . . .
H15 H -0.243225 0.179538 0.309356 0.038 Uiso 1 1 calc R U . . .
C18 C 0.0465(2) 0.36712(19) 0.21013(17) 0.0328(4) Uani 1 1 d . . . . .
H18 H 0.119774 0.415951 0.185517 0.039 Uiso 1 1 calc R U . . .
C16 C -0.2033(2) 0.36536(19) 0.20217(16) 0.0329(4) Uani 1 1 d . . . . .
C1 C 0.3344(2) -0.1879(2) 0.34280(17) 0.0342(4) Uani 1 1 d . . . . .
C5 C 0.2312(2) -0.0562(2) 0.14871(18) 0.0368(5) Uani 1 1 d . . . . .
C10 C 0.7783(2) -0.1801(2) 0.26700(18) 0.0400(5) Uani 1 1 d . . . . .
H10A H 0.809281 -0.110032 0.287392 0.048 Uiso 1 1 calc R U . . .
H10B H 0.854545 -0.214230 0.192212 0.048 Uiso 1 1 calc R U . . .
C8 C 0.3954(2) 0.1573(2) 0.10462(16) 0.0339(4) Uani 1 1 d . . . . .
H8A H 0.466215 0.098144 0.044188 0.051 Uiso 1 1 calc R U . . .
H8B H 0.443377 0.221780 0.111610 0.051 Uiso 1 1 calc R U . . .
H8C H 0.296393 0.214759 0.071469 0.051 Uiso 1 1 calc R U . . .
C17 C -0.0957(2) 0.43540(19) 0.16586(17) 0.0367(5) Uani 1 1 d . . . . .
H17 H -0.119378 0.530342 0.110542 0.044 Uiso 1 1 calc R U . . .
C4 C 0.1848(2) -0.1675(3) 0.1531(2) 0.0496(6) Uani 1 1 d . . . . .
C3 C 0.2122(2) -0.2887(3) 0.2535(3) 0.0545(6) Uani 1 1 d . . . . .
C2 C 0.2865(2) -0.2990(2) 0.3501(2) 0.0480(6) Uani 1 1 d . . . . .
C11 C 0.7810(2) -0.3058(2) 0.3840(2) 0.0483(5) Uani 1 1 d . . . . .
H11A H 0.751341 -0.375441 0.363416 0.073 Uiso 1 1 calc R U . . .
H11B H 0.706836 -0.271534 0.458425 0.073 Uiso 1 1 calc R U . . .
H11C H 0.886521 -0.352303 0.406591 0.073 Uiso 1 1 calc R U . . .
C19A C -0.3540(2) 0.4382(2) 0.1507(2) 0.0473(5) Uani 0.5856 1 d . . P A 1
F6A F -0.4175(8) 0.5767(7) 0.1569(7) 0.075(2) Uani 0.5856 1 d . . P A 1
F7A F -0.4609(10) 0.3809(11) 0.2083(14) 0.089(3) Uani 0.5856 1 d . . P A 1
F8A F -0.3284(7) 0.4565(6) 0.0198(6) 0.0671(13) Uani 0.5856 1 d . . P A 1
C19B C -0.3540(2) 0.4382(2) 0.1507(2) 0.0473(5) Uani 0.4144 1 d . . P A 2
F6B F -0.4105(10) 0.5770(8) 0.1330(10) 0.079(3) Uani 0.4144 1 d . . P A 2
F7B F -0.4669(13) 0.3942(17) 0.2350(19) 0.085(5) Uani 0.4144 1 d . . P A 2
F8B F -0.3562(10) 0.3955(10) 0.0480(9) 0.106(3) Uani 0.4144 1 d . . P A 2

loop_
_atom_site_aniso_label
_atom_site_aniso_U_11
_atom_site_aniso_U_22
_atom_site_aniso_U_33
_atom_site_aniso_U_23
_atom_site_aniso_U_13
_atom_site_aniso_U_12
F1 0.0436(6) 0.0401(6) 0.0359(6) 0.0002(5) -0.0071(5) -0.0177(5)
F5 0.0475(7) 0.0752(9) 0.0356(6) -0.0124(6) -0.0149(5) -0.0251(6)
F4 0.0516(8) 0.1120(12) 0.0900(10) -0.0649(9) -0.0114(7) -0.0336(8)
F2 0.0749(9) 0.0392(7) 0.0936(10) -0.0044(7) 0.0019(8) -0.0308(7)
F3 0.0650(9) 0.0723(10) 0.1449(14) -0.0630(10) 0.0071(9) -0.0428(8)
O1 0.0288(7) 0.0447(8) 0.0236(6) -0.0050(5) -0.0082(5) -0.0134(6)
O2 0.0329(7) 0.0412(8) 0.0338(7) -0.0092(6) -0.0092(5) -0.0166(6)
O3 0.0263(6) 0.0430(7) 0.0321(6) -0.0115(5) -0.0044(5) -0.0092(6)
C13 0.0301(9) 0.0313(10) 0.0235(8) -0.0099(7) -0.0050(7) -0.0110(8)
C14 0.0296(9) 0.0298(10) 0.0271(9) -0.0049(7) -0.0044(7) -0.0111(8)
C6 0.0251(9) 0.0376(10) 0.0293(9) -0.0142(7) 0.0017(7) -0.0136(8)
C12 0.0319(9) 0.0326(10) 0.0253(8) -0.0073(7) -0.0053(7) -0.0162(8)
C9 0.0292(9) 0.0318(10) 0.0221(8) -0.0016(7) -0.0030(7) -0.0155(8)
C7 0.0267(9) 0.0332(10) 0.0236(8) -0.0056(7) -0.0049(7) -0.0144(8)
C15 0.0278(9) 0.0377(10) 0.0314(9) -0.0075(8) -0.0033(7) -0.0137(8)
C18 0.0340(10) 0.0306(10) 0.0373(10) -0.0082(8) -0.0066(8) -0.0142(8)
C16 0.0290(9) 0.0349(10) 0.0315(9) -0.0103(8) -0.0061(7) -0.0052(8)
C1 0.0288(9) 0.0367(11) 0.0386(10) -0.0139(8) 0.0015(8) -0.0135(8)
C5 0.0280(9) 0.0533(12) 0.0383(10) -0.0240(9) 0.0013(8) -0.0173(9)
C10 0.0258(9) 0.0488(12) 0.0399(10) -0.0114(9) -0.0055(8) -0.0065(9)
C8 0.0357(10) 0.0392(10) 0.0271(9) -0.0032(7) -0.0061(7) -0.0165(9)
C17 0.0409(11) 0.0267(10) 0.0389(10) -0.0048(8) -0.0090(8) -0.0088(9)
C4 0.0295(11) 0.0741(16) 0.0655(14) -0.0465(13) 0.0001(10) -0.0198(11)
C3 0.0357(11) 0.0565(15) 0.0905(18) -0.0458(14) 0.0097(12) -0.0259(11)
C2 0.0417(12) 0.0353(12) 0.0659(14) -0.0161(10) 0.0068(10) -0.0193(10)
C11 0.0439(12) 0.0459(12) 0.0450(11) -0.0086(9) -0.0112(9) -0.0045(10)
C19A 0.0359(12) 0.0468(14) 0.0517(13) -0.0103(11) -0.0117(10) -0.0049(11)
F6A 0.044(3) 0.066(4) 0.091(3) -0.038(3) -0.011(2) 0.020(2)
F7A 0.065(5) 0.076(4) 0.131(7) 0.035(4) -0.063(4) -0.046(3)
F8A 0.049(2) 0.093(3) 0.0514(16) -0.0146(19) -0.0289(13) -0.0048(18)
C19B 0.0359(12) 0.0468(14) 0.0517(13) -0.0103(11) -0.0117(10) -0.0049(11)
F6B 0.051(4) 0.038(5) 0.125(6) 0.040(4) -0.047(4) -0.019(4)
F7B 0.023(4) 0.087(6) 0.108(6) 0.009(4) -0.011(4) -0.007(3)
F8B 0.053(4) 0.166(9) 0.111(7) -0.096(6) -0.046(4) 0.019(4)

loop_
_atom_type_symbol
_atom_type_description
_atom_type_scat_dispersion_real
_atom_type_scat_dispersion_imag
_atom_type_scat_source
C C 0.0033 0.0016 'International Tables Vol C Tables 4.2.6.8 and 6.1.1.4'
H H 0.0000 0.0000 'International Tables Vol C Tables 4.2.6.8 and 6.1.1.4'
O O 0.0106 0.0060 'International Tables Vol C Tables 4.2.6.8 and 6.1.1.4'
F F 0.0171 0.0103 'International Tables Vol C Tables 4.2.6.8 and 6.1.1.4'

loop_
_geom_angle_atom_site_label_1
_geom_angle_atom_site_label_2
_geom_angle_atom_site_label_3
_geom_angle
_geom_angle_site_symmetry_1
_geom_angle_site_symmetry_3
_geom_angle_publ_flag
C12 O1 H1 109.6(14) . . ?
C9 O3 C10 117.35(14) . . ?
C18 C13 C14 118.76(16) . . ?
C18 C13 C12 120.29(15) . . ?
C14 C13 C12 120.95(15) . . ?
C15 C14 C13 120.72(15) . . ?
C15 C14 H14 119.6 . . ?
C13 C14 H14 119.6 . . ?
C5 C6 C1 114.82(17) . . ?
C5 C6 C7 124.76(16) . . ?
C1 C6 C7 120.38(15) . . ?
O1 C12 C13 107.58(12) . . ?
O1 C12 C7 111.42(13) . . ?
C13 C12 C7 112.50(14) . . ?
O1 C12 H12 108.4 . . ?
C13 C12 H12 108.4 . . ?
C7 C12 H12 108.4 . . ?
O2 C9 O3 125.05(16) . . ?
O2 C9 C7 123.69(16) . . ?
O3 C9 C7 111.09(15) . . ?
C6 C7 C9 110.81(14) . . ?
C6 C7 C8 114.86(14) . . ?
C9 C7 C8 103.06(12) . . ?
C6 C7 C12 110.16(12) . . ?
C9 C7 C12 108.70(14) . . ?
C8 C7 C12 108.92(14) . . ?
C14 C15 C16 119.95(16) . . ?
C14 C15 H15 120.0 . . ?
C16 C15 H15 120.0 . . ?
C17 C18 C13 120.70(16) . . ?
C17 C18 H18 119.6 . . ?
C13 C18 H18 119.6 . . ?
C17 C16 C15 119.91(16) . . ?
C17 C16 C19B 119.44(17) . . ?
C15 C16 C19B 120.63(17) . . ?
C17 C16 C19A 119.44(17) . . ?
C15 C16 C19A 120.63(17) . . ?
F1 C1 C2 116.33(17) . . ?
F1 C1 C6 120.37(16) . . ?
C2 C1 C6 123.28(19) . . ?
F5 C5 C4 116.06(18) . . ?
F5 C5 C6 121.23(17) . . ?
C4 C5 C6 122.71(19) . . ?
O3 C10 C11 110.49(15) . . ?
O3 C10 H10A 109.6 . . ?
C11 C10 H10A 109.6 . . ?
O3 C10 H10B 109.6 . . ?
C11 C10 H10B 109.6 . . ?
H10A C10 H10B 108.1 . . ?
C7 C8 H8A 109.5 . . ?
C7 C8 H8B 109.5 . . ?
H8A C8 H8B 109.5 . . ?
C7 C8 H8C 109.5 . . ?
H8A C8 H8C 109.5 . . ?
H8B C8 H8C 109.5 . . ?
C18 C17 C16 119.93(16) . . ?
C18 C17 H17 120.0 . . ?
C16 C17 H17 120.0 . . ?
F4 C4 C3 120.0(2) . . ?
F4 C4 C5 119.8(2) . . ?
C3 C4 C5 120.2(2) . . ?
F3 C3 C4 120.8(2) . . ?
F3 C3 C2 119.7(2) . . ?
C4 C3 C2 119.52(19) . . ?
F2 C2 C3 120.50(19) . . ?
F2 C2 C1 120.0(2) . . ?
C3 C2 C1 119.5(2) . . ?
C10 C11 H11A 109.5 . . ?
C10 C11 H11B 109.5 . . ?
H11A C11 H11B 109.5 . . ?
C10 C11 H11C 109.5 . . ?
H11A C11 H11C 109.5 . . ?
H11B C11 H11C 109.5 . . ?
F7A C19A F6A 106.5(6) . . ?
F7A C19A F8A 111.7(7) . . ?
F6A C19A F8A 99.7(4) . . ?
F7A C19A C16 115.9(5) . . ?
F6A C19A C16 111.4(4) . . ?
F8A C19A C16 110.4(3) . . ?
F6B C19B F7B 103.6(8) . . ?
F6B C19B F8B 112.7(7) . . ?
F7B C19B F8B 98.4(10) . . ?
F6B C19B C16 115.5(5) . . ?
F7B C19B C16 110.9(8) . . ?
F8B C19B C16 113.9(4) . . ?

loop_
_geom_bond_atom_site_label_1
_geom_bond_atom_site_label_2
_geom_bond_distance
_geom_bond_site_symmetry_2
_geom_bond_publ_flag
F1 C1 1.347(2) . ?
F5 C5 1.341(2) . ?
F4 C4 1.340(2) . ?
F2 C2 1.339(2) . ?
F3 C3 1.342(2) . ?
O1 C12 1.4191(19) . ?
O1 H1 0.830(15) . ?
O2 C9 1.208(2) . ?
O3 C9 1.330(2) . ?
O3 C10 1.463(2) . ?
C13 C18 1.387(2) . ?
C13 C14 1.390(2) . ?
C13 C12 1.509(2) . ?
C14 C15 1.380(2) . ?
C14 H14 0.9500 . ?
C6 C5 1.391(3) . ?
C6 C1 1.392(2) . ?
C6 C7 1.525(2) . ?
C12 C7 1.569(2) . ?
C12 H12 1.0000 . ?
C9 C7 1.530(2) . ?
C7 C8 1.552(2) . ?
C15 C16 1.384(2) . ?
C15 H15 0.9500 . ?
C18 C17 1.383(3) . ?
C18 H18 0.9500 . ?
C16 C17 1.383(3) . ?
C16 C19B 1.488(3) . ?
C16 C19A 1.488(3) . ?
C1 C2 1.375(3) . ?
C5 C4 1.379(3) . ?
C10 C11 1.502(3) . ?
C10 H10A 0.9900 . ?
C10 H10B 0.9900 . ?
C8 H8A 0.9800 . ?
C8 H8B 0.9800 . ?
C8 H8C 0.9800 . ?
C17 H17 0.9500 . ?
C4 C3 1.364(3) . ?
C3 C2 1.374(3) . ?
C11 H11A 0.9800 . ?
C11 H11B 0.9800 . ?
C11 H11C 0.9800 . ?
C19A F7A 1.291(9) . ?
C19A F6A 1.341(6) . ?
C19A F8A 1.348(7) . ?
C19B F6B 1.293(8) . ?
C19B F7B 1.334(13) . ?
C19B F8B 1.344(9) . ?
